data_4321494
loop_
_publ_author_name
'Carl Redshaw'
'Mark R. J. Elsegood'

_publ_section_title
;
 Group 6 Metallocalixarenes Bearing "Hydrazido(2-)" Groups
;
_journal_name_full 'Inorganic Chemistry'
_journal_page_first 5164
_journal_page_last 5168
_journal_paper_doi 10.1021/ic000098i
_journal_volume 39
_journal_year 2000
_chemical_formula_sum 'C62 H71 N5 O4 W'
_chemical_formula_weight 1134.09
_chemical_name_systematic
;
 ?
;
_space_group_IT_number 2
_symmetry_cell_setting triclinic
_symmetry_space_group_name_Hall '-P 1'
_symmetry_space_group_name_H-M 'P -1'
_atom_sites_solution_hydrogens geom
_atom_sites_solution_primary direct
_atom_sites_solution_secondary difmap
_audit_creation_method SHELXL-97
_cell_angle_alpha 94.057(2)
_cell_angle_beta 91.513(2)
_cell_angle_gamma 108.029(2)
_cell_formula_units_Z 2
_cell_length_a 10.7852(6)
_cell_length_b 14.7376(8)
_cell_length_c 18.2479(9)
_cell_measurement_reflns_used 14244
_cell_measurement_temperature 160(2)
_cell_measurement_theta_max 28.38
_cell_measurement_theta_min 2.23
_cell_volume 2747.6(3)
_computing_cell_refinement 'local programs'
_computing_data_collection 'Bruker SMART'
_computing_data_reduction 'Bruker SAINT'
_computing_molecular_graphics 'Bruker SHELXTL'
_computing_publication_material 'SHELXTL and local programs'
_computing_structure_refinement 'Bruker SHELXTL'
_computing_structure_solution 'Bruker SHELXTL'
_diffrn_ambient_temperature 160(2)
_diffrn_measured_fraction_theta_full 0.974
_diffrn_measured_fraction_theta_max 0.857
_diffrn_measurement_device_type 'Bruker SMART CCD diffractometer'
_diffrn_measurement_method '\w rotation with narrow frames'
_diffrn_radiation_monochromator graphite
_diffrn_radiation_source 'fine-focus sealed tube'
_diffrn_radiation_type MoK\a
_diffrn_radiation_wavelength 0.71073
_diffrn_reflns_av_R_equivalents 0.0234
_diffrn_reflns_av_sigmaI/netI 0.0228
_diffrn_reflns_limit_h_max 13
_diffrn_reflns_limit_h_min -14
_diffrn_reflns_limit_k_max 19
_diffrn_reflns_limit_k_min -13
_diffrn_reflns_limit_l_max 24
_diffrn_reflns_limit_l_min -23
_diffrn_reflns_number 16884
_diffrn_reflns_theta_full 26.00
_diffrn_reflns_theta_max 28.36
_diffrn_reflns_theta_min 1.76
_diffrn_standards_decay_% 0
_diffrn_standards_number 0
_exptl_absorpt_coefficient_mu 2.154
_exptl_absorpt_correction_T_max 0.661
_exptl_absorpt_correction_T_min 0.406
_exptl_absorpt_correction_type empirical
_exptl_crystal_colour orange
_exptl_crystal_density_diffrn 1.371
_exptl_crystal_density_method 'not measured'
_exptl_crystal_description block
_exptl_crystal_F_000 1168
_exptl_crystal_size_max 0.51
_exptl_crystal_size_mid 0.27
_exptl_crystal_size_min 0.21
_refine_diff_density_max 0.852
_refine_diff_density_min -1.045
_refine_diff_density_rms 0.073
_refine_ls_extinction_coef 0.00080(12)
_refine_ls_extinction_expression Fc^*^=kFc[1+0.001xFc^2^\l^3^/sin(2\q)]^-1/4^
_refine_ls_extinction_method SHELXL
_refine_ls_goodness_of_fit_ref 1.064
_refine_ls_hydrogen_treatment mixed
_refine_ls_matrix_type full
_refine_ls_number_parameters 698
_refine_ls_number_reflns 11800
_refine_ls_number_restraints 12
_refine_ls_restrained_S_all 1.065
_refine_ls_R_factor_all 0.0256
_refine_ls_R_factor_gt 0.0227
_refine_ls_shift/su_max 0.003
_refine_ls_shift/su_mean 0.000
_refine_ls_structure_factor_coef Fsqd
_refine_ls_weighting_details 'calc w=1/[\s^2^(Fo^2^)+(0.0284P)^2^+2.6383P] where P=(Fo^2^+2Fc^2^)/3'
_refine_ls_weighting_scheme calc
_refine_ls_wR_factor_gt 0.0554
_refine_ls_wR_factor_ref 0.0576
_reflns_number_gt 11128
_reflns_number_total 11800
_reflns_threshold_expression >2sigma(I)
_cod_data_source_file ic000098i_1.cif
_cod_data_source_block 1
_cod_database_code 4321494

loop_
_symmetry_equiv_pos_as_xyz
'x, y, z'
'-x, -y, -z'

loop_
_atom_site_label
_atom_site_type_symbol
_atom_site_fract_x
_atom_site_fract_y
_atom_site_fract_z
_atom_site_U_iso_or_equiv
_atom_site_adp_type
_atom_site_occupancy
_atom_site_symmetry_multiplicity
_atom_site_calc_flag
_atom_site_refinement_flags
_atom_site_disorder_assembly
_atom_site_disorder_group
W1 W 0.634646(8) 0.759268(6) 0.644937(5) 0.01750(4) Uani 1 1 d . . .
N1 N 0.69085(18) 0.68579(14) 0.58341(11) 0.0217(4) Uani 1 1 d . . .
N2 N 0.72744(19) 0.61903(14) 0.54475(11) 0.0229(4) Uani 1 1 d . . .
C1 C 0.8490(2) 0.64935(17) 0.51008(12) 0.0224(4) Uani 1 1 d . . .
C2 C 0.9151(2) 0.74665(18) 0.50825(14) 0.0270(5) Uani 1 1 d . . .
H2 H 0.8809 0.7932 0.5310 0.032 Uiso 1 1 calc R . .
C3 C 1.0318(3) 0.7748(2) 0.47278(15) 0.0334(6) Uani 1 1 d . . .
H3 H 1.0767 0.8411 0.4710 0.040 Uiso 1 1 calc R . .
C4 C 1.0832(3) 0.7084(2) 0.44019(16) 0.0371(6) Uani 1 1 d . . .
H4 H 1.1638 0.7287 0.4169 0.045 Uiso 1 1 calc R . .
C5 C 1.0168(3) 0.6116(2) 0.44156(16) 0.0372(6) Uani 1 1 d . . .
H5 H 1.0514 0.5656 0.4183 0.045 Uiso 1 1 calc R . .
C6 C 0.9000(3) 0.58147(19) 0.47672(14) 0.0307(5) Uani 1 1 d . . .
H6 H 0.8552 0.5151 0.4780 0.037 Uiso 1 1 calc R . .
C7 C 0.6857(2) 0.52680(16) 0.57552(13) 0.0227(4) Uani 1 1 d . . .
C8 C 0.6180(2) 0.44508(17) 0.53134(14) 0.0273(5) Uani 1 1 d . . .
H8 H 0.5976 0.4489 0.4809 0.033 Uiso 1 1 calc R . .
C9 C 0.5805(3) 0.35729(18) 0.56198(15) 0.0320(5) Uani 1 1 d . . .
H9 H 0.5351 0.3006 0.5322 0.038 Uiso 1 1 calc R . .
C10 C 0.6090(3) 0.35252(18) 0.63540(15) 0.0330(6) Uani 1 1 d . . .
H10 H 0.5838 0.2923 0.6558 0.040 Uiso 1 1 calc R . .
C11 C 0.6745(3) 0.43537(19) 0.67990(15) 0.0326(5) Uani 1 1 d . . .
H11 H 0.6922 0.4318 0.7307 0.039 Uiso 1 1 calc R . .
C12 C 0.7139(2) 0.52312(17) 0.64962(14) 0.0288(5) Uani 1 1 d . . .
H12 H 0.7596 0.5799 0.6793 0.035 Uiso 1 1 calc R . .
O1 O 0.72157(15) 0.72845(11) 0.73213(9) 0.0212(3) Uani 1 1 d . . .
O2 O 0.77618(15) 0.87744(11) 0.64179(8) 0.0202(3) Uani 1 1 d . . .
O3 O 0.53233(15) 0.80609(11) 0.57458(8) 0.0193(3) Uani 1 1 d . . .
O4 O 0.47585(15) 0.66344(11) 0.66845(9) 0.0213(3) Uani 1 1 d . . .
C13 C 0.7164(2) 0.76245(16) 0.80321(12) 0.0197(4) Uani 1 1 d . . .
C14 C 0.6171(2) 0.71277(16) 0.84718(12) 0.0201(4) Uani 1 1 d . . .
C15 C 0.6120(2) 0.75167(17) 0.91881(13) 0.0227(4) Uani 1 1 d . . .
H15 H 0.5440 0.7189 0.9485 0.027 Uiso 1 1 calc R . .
C16 C 0.7036(2) 0.83711(17) 0.94819(13) 0.0237(5) Uani 1 1 d . . .
C17 C 0.8023(2) 0.88255(16) 0.90324(13) 0.0228(4) Uani 1 1 d . . .
H17 H 0.8672 0.9396 0.9226 0.027 Uiso 1 1 calc R . .
C18 C 0.8099(2) 0.84790(16) 0.83113(12) 0.0198(4) Uani 1 1 d . . .
C19 C 0.7009(3) 0.8809(2) 1.02697(15) 0.0351(6) Uani 1 1 d . . .
C20 C 0.7121(5) 0.9867(3) 1.0258(2) 0.0712(13) Uani 1 1 d . . .
H20A H 0.7927 1.0204 1.0028 0.107 Uiso 1 1 calc R . .
H20B H 0.7137 1.0148 1.0763 0.107 Uiso 1 1 calc R . .
H20C H 0.6369 0.9928 0.9975 0.107 Uiso 1 1 calc R . .
C21 C 0.8193(4) 0.8739(3) 1.07207(18) 0.0638(11) Uani 1 1 d . . .
H21A H 0.8995 0.9057 1.0479 0.096 Uiso 1 1 calc R . .
H21B H 0.8119 0.8064 1.0755 0.096 Uiso 1 1 calc R . .
H21C H 0.8220 0.9052 1.1216 0.096 Uiso 1 1 calc R . .
C22 C 0.5778(3) 0.8304(3) 1.06464(18) 0.0502(8) Uani 1 1 d . . .
H22A H 0.5717 0.7630 1.0676 0.075 Uiso 1 1 calc R . .
H22B H 0.5015 0.8344 1.0363 0.075 Uiso 1 1 calc R . .
H22C H 0.5807 0.8612 1.1143 0.075 Uiso 1 1 calc R . .
C23 C 0.9116(2) 0.90654(16) 0.78251(13) 0.0214(4) Uani 1 1 d . . .
H23A H 0.9294 0.8637 0.7427 0.026 Uiso 1 1 calc R . .
H23B H 0.9941 0.9377 0.8121 0.026 Uiso 1 1 calc R . .
C24 C 0.7961(2) 0.96409(15) 0.68100(12) 0.0180(4) Uani 1 1 d . . .
C25 C 0.8648(2) 0.98261(16) 0.74894(12) 0.0199(4) Uani 1 1 d . . .
C26 C 0.8817(2) 1.07053(16) 0.78860(12) 0.0226(4) Uani 1 1 d . . .
H26 H 0.9295 1.0838 0.8347 0.027 Uiso 1 1 calc R . .
C27 C 0.8314(2) 1.13952(17) 0.76318(13) 0.0235(4) Uani 1 1 d . A .
C28 C 0.7633(2) 1.11773(16) 0.69439(12) 0.0211(4) Uani 1 1 d . . .
H28 H 0.7286 1.1638 0.6756 0.025 Uiso 1 1 calc R . .
C29 C 0.7446(2) 1.03148(16) 0.65244(12) 0.0185(4) Uani 1 1 d . . .
C30 C 0.8489(3) 1.23507(19) 0.80764(15) 0.0340(6) Uani 1 1 d D . .
C31 C 0.9227(8) 1.2469(4) 0.8804(3) 0.060(2) Uani 0.714(9) 1 d PD A 1
H31A H 0.9297 1.3096 0.9053 0.090 Uiso 0.714(9) 1 calc PR A 1
H31B H 1.0103 1.2427 0.8724 0.090 Uiso 0.714(9) 1 calc PR A 1
H31C H 0.8762 1.1963 0.9109 0.090 Uiso 0.714(9) 1 calc PR A 1
C32 C 0.9183(5) 1.3196(3) 0.7622(3) 0.0474(14) Uani 0.714(9) 1 d PD A 1
H32A H 0.8709 1.3125 0.7145 0.071 Uiso 0.714(9) 1 calc PR A 1
H32B H 1.0079 1.3196 0.7544 0.071 Uiso 0.714(9) 1 calc PR A 1
H32C H 0.9201 1.3801 0.7889 0.071 Uiso 0.714(9) 1 calc PR A 1
C33 C 0.7118(5) 1.2440(4) 0.8228(3) 0.0518(14) Uani 0.714(9) 1 d PD A 1
H33A H 0.6612 1.2365 0.7761 0.078 Uiso 0.714(9) 1 calc PR A 1
H33B H 0.7216 1.3070 0.8479 0.078 Uiso 0.714(9) 1 calc PR A 1
H33C H 0.6661 1.1940 0.8541 0.078 Uiso 0.714(9) 1 calc PR A 1
C31A C 0.840(2) 1.2180(12) 0.8902(6) 0.060(5) Uani 0.286(9) 1 d PD A 2
H31D H 0.9013 1.1839 0.9037 0.090 Uiso 0.286(9) 1 calc PR A 2
H31E H 0.7512 1.1797 0.8998 0.090 Uiso 0.286(9) 1 calc PR A 2
H31F H 0.8631 1.2798 0.9196 0.090 Uiso 0.286(9) 1 calc PR A 2
C32A C 0.9978(13) 1.2915(9) 0.7987(10) 0.081(6) Uani 0.286(9) 1 d PD A 2
H32D H 1.0519 1.2533 0.8148 0.122 Uiso 0.286(9) 1 calc PR A 2
H32E H 1.0218 1.3527 0.8288 0.122 Uiso 0.286(9) 1 calc PR A 2
H32F H 1.0120 1.3034 0.7470 0.122 Uiso 0.286(9) 1 calc PR A 2
C33A C 0.760(2) 1.2841(12) 0.7860(11) 0.089(9) Uani 0.286(9) 1 d PD A 2
H33D H 0.7771 1.3442 0.8170 0.133 Uiso 0.286(9) 1 calc PR A 2
H33E H 0.6698 1.2436 0.7918 0.133 Uiso 0.286(9) 1 calc PR A 2
H33F H 0.7707 1.2979 0.7344 0.133 Uiso 0.286(9) 1 calc PR A 2
C34 C 0.6645(2) 1.00844(15) 0.57966(12) 0.0187(4) Uani 1 1 d . . .
H34A H 0.6943 0.9628 0.5479 0.022 Uiso 1 1 calc R . .
H34B H 0.6796 1.0678 0.5543 0.022 Uiso 1 1 calc R . .
C35 C 0.4601(2) 0.86611(15) 0.59027(11) 0.0176(4) Uani 1 1 d . . .
C36 C 0.5189(2) 0.96534(16) 0.59026(11) 0.0180(4) Uani 1 1 d . . .
C37 C 0.4426(2) 1.02513(15) 0.60364(11) 0.0182(4) Uani 1 1 d . . .
H37 H 0.4817 1.0923 0.6023 0.022 Uiso 1 1 calc R . .
C38 C 0.3112(2) 0.99018(16) 0.61885(11) 0.0186(4) Uani 1 1 d . . .
C39 C 0.2577(2) 0.89105(16) 0.62134(12) 0.0195(4) Uani 1 1 d . . .
H39 H 0.1690 0.8658 0.6332 0.023 Uiso 1 1 calc R . .
C40 C 0.3285(2) 0.82804(15) 0.60726(11) 0.0184(4) Uani 1 1 d . . .
C41 C 0.2284(2) 1.05655(16) 0.63522(13) 0.0219(4) Uani 1 1 d . . .
C42 C 0.2124(3) 1.0647(2) 0.71859(15) 0.0349(6) Uani 1 1 d . . .
H42A H 0.1558 1.1041 0.7298 0.052 Uiso 1 1 calc R . .
H42B H 0.2981 1.0945 0.7440 0.052 Uiso 1 1 calc R . .
H42C H 0.1730 1.0007 0.7351 0.052 Uiso 1 1 calc R . .
C43 C 0.2919(2) 1.15712(17) 0.61116(16) 0.0310(5) Uani 1 1 d . . .
H43A H 0.2309 1.1942 0.6166 0.046 Uiso 1 1 calc R . .
H43B H 0.3139 1.1526 0.5595 0.046 Uiso 1 1 calc R . .
H43C H 0.3715 1.1889 0.6419 0.046 Uiso 1 1 calc R . .
C44 C 0.0937(2) 1.01608(18) 0.59465(15) 0.0300(5) Uani 1 1 d . . .
H44A H 0.0419 1.0591 0.6059 0.045 Uiso 1 1 calc R . .
H44B H 0.0486 0.9526 0.6107 0.045 Uiso 1 1 calc R . .
H44C H 0.1044 1.0107 0.5415 0.045 Uiso 1 1 calc R . .
C45 C 0.2647(2) 0.72079(15) 0.61233(12) 0.0202(4) Uani 1 1 d . . .
H45A H 0.1720 0.7031 0.5948 0.024 Uiso 1 1 calc R . .
H45B H 0.3081 0.6854 0.5792 0.024 Uiso 1 1 calc R . .
C46 C 0.3793(2) 0.66480(15) 0.71538(12) 0.0193(4) Uani 1 1 d . . .
C47 C 0.2713(2) 0.68953(15) 0.68996(12) 0.0190(4) Uani 1 1 d . . .
C48 C 0.1712(2) 0.68540(16) 0.73787(13) 0.0215(4) Uani 1 1 d . . .
H48 H 0.0972 0.7016 0.7211 0.026 Uiso 1 1 calc R . .
C49 C 0.1758(2) 0.65847(15) 0.80928(13) 0.0212(4) Uani 1 1 d . . .
C50 C 0.2877(2) 0.63786(15) 0.83295(12) 0.0212(4) Uani 1 1 d . . .
H50 H 0.2942 0.6213 0.8820 0.025 Uiso 1 1 calc R . .
C51 C 0.3898(2) 0.64069(15) 0.78739(12) 0.0202(4) Uani 1 1 d . . .
C52 C 0.0645(2) 0.65604(18) 0.86097(13) 0.0258(5) Uani 1 1 d . . .
C53 C 0.0869(3) 0.7579(2) 0.89705(18) 0.0447(7) Uani 1 1 d . . .
H53A H 0.0146 0.7580 0.9284 0.067 Uiso 1 1 calc R . .
H53B H 0.0912 0.8019 0.8587 0.067 Uiso 1 1 calc R . .
H53C H 0.1691 0.7784 0.9270 0.067 Uiso 1 1 calc R . .
C54 C 0.0607(3) 0.5887(2) 0.92175(17) 0.0427(7) Uani 1 1 d . . .
H54A H -0.0148 0.5853 0.9514 0.064 Uiso 1 1 calc R . .
H54B H 0.1410 0.6131 0.9532 0.064 Uiso 1 1 calc R . .
H54C H 0.0534 0.5246 0.8995 0.064 Uiso 1 1 calc R . .
C55 C -0.0683(3) 0.6221(2) 0.81844(17) 0.0402(7) Uani 1 1 d . . .
H55A H -0.1379 0.6163 0.8530 0.060 Uiso 1 1 calc R . .
H55B H -0.0799 0.5596 0.7918 0.060 Uiso 1 1 calc R . .
H55C H -0.0721 0.6685 0.7833 0.060 Uiso 1 1 calc R . .
C56 C 0.5124(2) 0.62148(16) 0.81648(13) 0.0212(4) Uani 1 1 d . . .
H56A H 0.4889 0.5769 0.8557 0.025 Uiso 1 1 calc R . .
H56B H 0.5481 0.5901 0.7762 0.025 Uiso 1 1 calc R . .
N3 N 0.56256(17) 0.84887(13) 0.72898(10) 0.0186(4) Uani 1 1 d . . .
C57 C 0.5193(3) 0.8895(2) 0.76828(15) 0.0358(6) Uani 1 1 d . . .
C58 C 0.4591(7) 0.9413(5) 0.8194(3) 0.104(2) Uani 1 1 d D . .
H58A H 0.531(5) 0.991(3) 0.848(3) 0.156 Uiso 1 1 d D . .
H58B H 0.406(4) 0.897(4) 0.853(3) 0.156 Uiso 1 1 d D . .
H58C H 0.405(4) 0.971(4) 0.792(3) 0.156 Uiso 1 1 d D . .
N4 N 0.3375(7) 0.3412(4) 0.7953(3) 0.125(2) Uani 1 1 d . . .
C59 C 0.3245(5) 0.3739(3) 0.7429(2) 0.0670(11) Uani 1 1 d . . .
C60 C 0.3094(5) 0.4160(3) 0.6766(2) 0.0636(10) Uani 1 1 d . . .
H60A H 0.3890 0.4685 0.6696 0.095 Uiso 1 1 calc R . .
H60B H 0.2351 0.4409 0.6796 0.095 Uiso 1 1 calc R . .
H60C H 0.2936 0.3674 0.6349 0.095 Uiso 1 1 calc R . .
N5 N 0.6273(5) 0.4237(3) 0.9650(3) 0.1051(15) Uani 1 1 d . . .
C61 C 0.6681(4) 0.4977(3) 0.9924(2) 0.0574(9) Uani 1 1 d . . .
C62 C 0.7204(4) 0.5918(3) 1.0286(3) 0.0691(11) Uani 1 1 d . . .
H62A H 0.7308 0.6393 0.9924 0.104 Uiso 1 1 calc R . .
H62B H 0.8055 0.5987 1.0527 0.104 Uiso 1 1 calc R . .
H62C H 0.6606 0.6018 1.0656 0.104 Uiso 1 1 calc R . .

loop_
_atom_site_aniso_label
_atom_site_aniso_U_11
_atom_site_aniso_U_22
_atom_site_aniso_U_33
_atom_site_aniso_U_23
_atom_site_aniso_U_13
_atom_site_aniso_U_12
W1 0.01734(5) 0.01813(5) 0.01758(5) -0.00298(3) 0.00037(3) 0.00735(3)
N1 0.0214(9) 0.0227(9) 0.0219(9) -0.0019(7) -0.0010(7) 0.0093(7)
N2 0.0264(10) 0.0198(9) 0.0242(10) -0.0038(7) 0.0047(8) 0.0107(8)
C1 0.0228(11) 0.0271(11) 0.0194(10) 0.0008(9) 0.0011(8) 0.0110(9)
C2 0.0288(12) 0.0265(12) 0.0289(12) 0.0020(9) 0.0011(10) 0.0133(10)
C3 0.0296(13) 0.0335(13) 0.0384(15) 0.0103(11) 0.0057(11) 0.0096(11)
C4 0.0323(13) 0.0506(17) 0.0347(14) 0.0158(12) 0.0136(11) 0.0184(12)
C5 0.0426(15) 0.0433(16) 0.0361(14) 0.0053(12) 0.0148(12) 0.0269(13)
C6 0.0382(14) 0.0276(12) 0.0315(13) 0.0019(10) 0.0098(11) 0.0175(11)
C7 0.0200(10) 0.0212(11) 0.0272(12) -0.0028(9) 0.0026(9) 0.0076(8)
C8 0.0304(12) 0.0262(12) 0.0238(12) -0.0055(9) 0.0007(9) 0.0082(10)
C9 0.0329(13) 0.0230(12) 0.0339(13) -0.0061(10) 0.0013(11) 0.0018(10)
C10 0.0345(13) 0.0229(12) 0.0377(14) 0.0023(10) 0.0001(11) 0.0037(10)
C11 0.0406(14) 0.0301(13) 0.0260(12) 0.0012(10) -0.0052(11) 0.0103(11)
C12 0.0326(13) 0.0228(11) 0.0293(13) -0.0053(9) -0.0044(10) 0.0081(10)
O1 0.0208(7) 0.0228(8) 0.0212(8) -0.0016(6) -0.0002(6) 0.0093(6)
O2 0.0185(7) 0.0221(8) 0.0195(7) -0.0022(6) 0.0023(6) 0.0065(6)
O3 0.0205(7) 0.0190(7) 0.0181(7) -0.0015(6) 0.0002(6) 0.0066(6)
O4 0.0213(8) 0.0194(7) 0.0233(8) -0.0016(6) -0.0001(6) 0.0072(6)
C13 0.0189(10) 0.0224(10) 0.0206(10) -0.0003(8) -0.0042(8) 0.0114(8)
C14 0.0185(10) 0.0206(10) 0.0227(11) 0.0030(8) -0.0045(8) 0.0085(8)
C15 0.0211(10) 0.0264(11) 0.0215(11) 0.0043(9) -0.0001(8) 0.0083(9)
C16 0.0246(11) 0.0271(11) 0.0202(11) -0.0007(9) -0.0031(9) 0.0099(9)
C17 0.0195(10) 0.0232(11) 0.0239(11) -0.0012(9) -0.0049(8) 0.0054(9)
C18 0.0174(10) 0.0228(10) 0.0217(11) 0.0020(8) -0.0020(8) 0.0100(8)
C19 0.0364(14) 0.0378(14) 0.0255(13) -0.0036(11) 0.0036(11) 0.0048(11)
C20 0.111(4) 0.0401(19) 0.059(2) -0.0070(16) 0.038(2) 0.018(2)
C21 0.0478(19) 0.105(3) 0.0277(16) -0.0102(18) -0.0094(14) 0.013(2)
C22 0.0444(17) 0.059(2) 0.0363(16) -0.0115(14) 0.0117(13) 0.0024(15)
C23 0.0156(10) 0.0245(11) 0.0244(11) 0.0005(9) -0.0017(8) 0.0073(8)
C24 0.0140(9) 0.0186(10) 0.0198(10) -0.0007(8) 0.0031(8) 0.0033(8)
C25 0.0139(9) 0.0229(10) 0.0223(11) 0.0034(8) 0.0013(8) 0.0046(8)
C26 0.0208(10) 0.0260(11) 0.0182(10) -0.0006(9) -0.0012(8) 0.0041(9)
C27 0.0233(11) 0.0234(11) 0.0224(11) -0.0002(9) 0.0015(9) 0.0055(9)
C28 0.0198(10) 0.0209(10) 0.0224(11) 0.0021(8) 0.0021(8) 0.0061(8)
C29 0.0132(9) 0.0222(10) 0.0184(10) 0.0011(8) 0.0027(8) 0.0031(8)
C30 0.0482(16) 0.0251(12) 0.0265(13) -0.0070(10) -0.0077(11) 0.0109(11)
C31 0.102(5) 0.040(3) 0.041(3) -0.024(2) -0.036(4) 0.035(4)
C32 0.062(3) 0.0222(19) 0.049(3) -0.0059(17) 0.002(2) 0.0034(19)
C33 0.063(3) 0.053(3) 0.046(3) -0.012(2) 0.009(2) 0.031(3)
C31A 0.105(13) 0.051(9) 0.038(7) -0.021(6) -0.014(8) 0.051(10)
C32A 0.098(13) 0.031(6) 0.093(12) -0.018(7) -0.019(10) -0.006(7)
C33A 0.15(2) 0.055(10) 0.085(13) -0.037(9) -0.055(13) 0.077(13)
C34 0.0169(10) 0.0206(10) 0.0181(10) 0.0027(8) 0.0021(8) 0.0047(8)
C35 0.0177(10) 0.0200(10) 0.0147(9) 0.0002(8) -0.0025(7) 0.0059(8)
C36 0.0172(10) 0.0228(10) 0.0124(9) 0.0019(8) -0.0007(7) 0.0038(8)
C37 0.0184(10) 0.0187(10) 0.0157(10) 0.0008(8) -0.0001(8) 0.0034(8)
C38 0.0182(10) 0.0224(10) 0.0151(9) 0.0002(8) 0.0000(8) 0.0067(8)
C39 0.0145(9) 0.0244(11) 0.0189(10) 0.0034(8) 0.0004(8) 0.0046(8)
C40 0.0175(10) 0.0195(10) 0.0162(10) 0.0014(8) -0.0030(8) 0.0031(8)
C41 0.0186(10) 0.0223(11) 0.0245(11) -0.0009(9) 0.0026(8) 0.0067(8)
C42 0.0343(14) 0.0441(15) 0.0290(13) -0.0033(11) 0.0076(11) 0.0170(12)
C43 0.0256(12) 0.0243(12) 0.0446(15) 0.0032(11) 0.0066(11) 0.0097(10)
C44 0.0205(11) 0.0290(12) 0.0421(15) -0.0007(11) -0.0027(10) 0.0109(10)
C45 0.0179(10) 0.0195(10) 0.0205(10) 0.0003(8) -0.0029(8) 0.0024(8)
C46 0.0176(10) 0.0160(9) 0.0225(11) -0.0004(8) 0.0000(8) 0.0028(8)
C47 0.0186(10) 0.0147(9) 0.0211(10) -0.0011(8) -0.0026(8) 0.0021(8)
C48 0.0196(10) 0.0200(10) 0.0251(11) 0.0011(8) -0.0022(8) 0.0069(8)
C49 0.0194(10) 0.0179(10) 0.0248(11) 0.0008(8) -0.0004(8) 0.0039(8)
C50 0.0221(10) 0.0195(10) 0.0199(10) 0.0002(8) -0.0022(8) 0.0042(8)
C51 0.0187(10) 0.0161(10) 0.0243(11) 0.0006(8) -0.0041(8) 0.0041(8)
C52 0.0228(11) 0.0308(12) 0.0249(12) 0.0038(9) 0.0028(9) 0.0096(9)
C53 0.0493(18) 0.0434(17) 0.0443(17) -0.0056(13) 0.0104(14) 0.0201(14)
C54 0.0357(15) 0.0601(19) 0.0413(16) 0.0225(14) 0.0136(12) 0.0231(14)
C55 0.0240(12) 0.0587(19) 0.0383(15) 0.0069(13) 0.0039(11) 0.0125(12)
C56 0.0209(10) 0.0193(10) 0.0237(11) 0.0021(8) -0.0030(8) 0.0069(8)
N3 0.0183(8) 0.0190(9) 0.0188(9) -0.0013(7) -0.0007(7) 0.0069(7)
C57 0.0373(14) 0.0419(15) 0.0318(14) 0.0008(12) -0.0027(11) 0.0185(12)
C58 0.130(5) 0.145(5) 0.071(3) -0.033(3) 0.010(3) 0.101(4)
N4 0.193(6) 0.113(4) 0.063(3) 0.021(3) -0.001(3) 0.037(4)
C59 0.087(3) 0.057(2) 0.051(2) -0.0055(18) -0.005(2) 0.017(2)
C60 0.089(3) 0.0419(18) 0.059(2) -0.0085(16) -0.016(2) 0.0244(19)
N5 0.097(3) 0.081(3) 0.121(4) -0.016(3) -0.014(3) 0.012(3)
C61 0.053(2) 0.058(2) 0.062(2) 0.0085(18) -0.0022(17) 0.0172(17)
C62 0.068(3) 0.062(2) 0.080(3) 0.002(2) -0.003(2) 0.027(2)

loop_
_atom_type_symbol
_atom_type_description
_atom_type_scat_dispersion_real
_atom_type_scat_dispersion_imag
_atom_type_scat_source
C C 0.0033 0.0016 'International Tables Vol C Tables 4.2.6.8 and 6.1.1.4'
H H 0.0000 0.0000 'International Tables Vol C Tables 4.2.6.8 and 6.1.1.4'
N N 0.0061 0.0033 'International Tables Vol C Tables 4.2.6.8 and 6.1.1.4'
O O 0.0106 0.0060 'International Tables Vol C Tables 4.2.6.8 and 6.1.1.4'
W W -0.8490 6.8722 'International Tables Vol C Tables 4.2.6.8 and 6.1.1.4'

loop_
_geom_angle_atom_site_label_1
_geom_angle_atom_site_label_2
_geom_angle_atom_site_label_3
_geom_angle
_geom_angle_site_symmetry_1
_geom_angle_site_symmetry_3
_geom_angle_publ_flag
N1 W1 O4 97.40(8) . . ?
N1 W1 O2 99.02(8) . . ?
O4 W1 O2 163.57(6) . . ?
N1 W1 O3 98.85(8) . . ?
O4 W1 O3 89.20(6) . . ?
O2 W1 O3 88.93(6) . . ?
N1 W1 O1 93.95(8) . . ?
O4 W1 O1 88.18(7) . . ?
O2 W1 O1 90.04(7) . . ?
O3 W1 O1 167.16(6) . . ?
N1 W1 N3 176.98(8) . . ?
O4 W1 N3 81.11(7) . . ?
O2 W1 N3 82.46(6) . . ?
O3 W1 N3 83.79(6) . . ?
O1 W1 N3 83.39(6) . . ?
N2 N1 W1 170.43(17) . . ?
N1 N2 C1 117.46(19) . . ?
N1 N2 C7 112.78(18) . . ?
C1 N2 C7 120.24(18) . . ?
C2 C1 C6 120.1(2) . . ?
C2 C1 N2 120.0(2) . . ?
C6 C1 N2 119.9(2) . . ?
C3 C2 C1 119.2(2) . . ?
C4 C3 C2 121.2(3) . . ?
C3 C4 C5 119.6(2) . . ?
C4 C5 C6 120.4(2) . . ?
C5 C6 C1 119.6(2) . . ?
C8 C7 C12 121.4(2) . . ?
C8 C7 N2 120.1(2) . . ?
C12 C7 N2 118.5(2) . . ?
C7 C8 C9 119.0(2) . . ?
C10 C9 C8 120.2(2) . . ?
C9 C10 C11 120.5(2) . . ?
C12 C11 C10 119.7(2) . . ?
C7 C12 C11 119.2(2) . . ?
C13 O1 W1 125.98(13) . . ?
C24 O2 W1 129.29(13) . . ?
C35 O3 W1 127.00(13) . . ?
C46 O4 W1 133.22(14) . . ?
O1 C13 C18 119.2(2) . . ?
O1 C13 C14 120.2(2) . . ?
C18 C13 C14 120.6(2) . . ?
C15 C14 C13 118.6(2) . . ?
C15 C14 C56 120.4(2) . . ?
C13 C14 C56 120.9(2) . . ?
C16 C15 C14 122.2(2) . . ?
C17 C16 C15 117.2(2) . . ?
C17 C16 C19 119.6(2) . . ?
C15 C16 C19 123.2(2) . . ?
C18 C17 C16 122.7(2) . . ?
C17 C18 C13 118.7(2) . . ?
C17 C18 C23 120.0(2) . . ?
C13 C18 C23 121.2(2) . . ?
C22 C19 C20 108.8(3) . . ?
C22 C19 C21 108.7(3) . . ?
C20 C19 C21 108.1(3) . . ?
C22 C19 C16 112.7(2) . . ?
C20 C19 C16 109.9(2) . . ?
C21 C19 C16 108.5(2) . . ?
C18 C23 C25 110.92(17) . . ?
O2 C24 C25 119.36(19) . . ?
O2 C24 C29 119.26(19) . . ?
C25 C24 C29 121.4(2) . . ?
C24 C25 C26 118.4(2) . . ?
C24 C25 C23 121.3(2) . . ?
C26 C25 C23 120.1(2) . . ?
C27 C26 C25 122.5(2) . . ?
C26 C27 C28 116.9(2) . . ?
C26 C27 C30 122.1(2) . . ?
C28 C27 C30 121.0(2) . . ?
C29 C28 C27 122.8(2) . . ?
C28 C29 C24 117.9(2) . . ?
C28 C29 C34 121.26(19) . . ?
C24 C29 C34 120.72(19) . . ?
C33A C30 C31 127.6(7) . . ?
C33A C30 C27 114.6(6) . . ?
C31 C30 C27 114.4(3) . . ?
C33A C30 C31A 110.9(10) . . ?
C31 C30 C31A 33.8(7) . . ?
C27 C30 C31A 108.9(6) . . ?
C33A C30 C32 69.6(11) . . ?
C31 C30 C32 108.8(4) . . ?
C27 C30 C32 110.3(3) . . ?
C31A C30 C32 135.8(7) . . ?
C33A C30 C33 37.9(10) . . ?
C31 C30 C33 107.7(4) . . ?
C27 C30 C33 108.7(3) . . ?
C31A C30 C33 79.0(7) . . ?
C32 C30 C33 106.6(4) . . ?
C33A C30 C32A 114.7(11) . . ?
C31 C30 C32A 70.6(7) . . ?
C27 C30 C32A 102.6(6) . . ?
C31A C30 C32A 104.4(9) . . ?
C32 C30 C32A 47.3(7) . . ?
C33 C30 C32A 145.6(6) . . ?
C29 C34 C36 112.11(17) . . ?
O3 C35 C36 119.47(19) . . ?
O3 C35 C40 119.90(19) . . ?
C36 C35 C40 120.6(2) . . ?
C37 C36 C35 118.66(19) . . ?
C37 C36 C34 119.92(19) . . ?
C35 C36 C34 121.35(19) . . ?
C38 C37 C36 122.5(2) . . ?
C37 C38 C39 117.1(2) . . ?
C37 C38 C41 122.24(19) . . ?
C39 C38 C41 120.66(19) . . ?
C40 C39 C38 122.9(2) . . ?
C39 C40 C35 118.22(19) . . ?
C39 C40 C45 120.13(19) . . ?
C35 C40 C45 121.63(19) . . ?
C43 C41 C38 112.36(18) . . ?
C43 C41 C42 108.4(2) . . ?
C38 C41 C42 108.31(19) . . ?
C43 C41 C44 107.5(2) . . ?
C38 C41 C44 110.50(19) . . ?
C42 C41 C44 109.8(2) . . ?
C47 C45 C40 113.61(18) . . ?
O4 C46 C51 119.38(19) . . ?
O4 C46 C47 119.33(19) . . ?
C51 C46 C47 121.3(2) . . ?
C48 C47 C46 118.0(2) . . ?
C48 C47 C45 121.39(19) . . ?
C46 C47 C45 120.6(2) . . ?
C49 C48 C47 122.5(2) . . ?
C48 C49 C50 117.3(2) . . ?
C48 C49 C52 121.1(2) . . ?
C50 C49 C52 121.5(2) . . ?
C51 C50 C49 122.4(2) . . ?
C50 C51 C46 118.4(2) . . ?
C50 C51 C56 120.6(2) . . ?
C46 C51 C56 121.0(2) . . ?
C55 C52 C54 108.0(2) . . ?
C55 C52 C49 111.0(2) . . ?
C54 C52 C49 111.6(2) . . ?
C55 C52 C53 109.0(2) . . ?
C54 C52 C53 108.6(2) . . ?
C49 C52 C53 108.6(2) . . ?
C14 C56 C51 112.35(17) . . ?
C57 N3 W1 175.4(2) . . ?
N3 C57 C58 178.5(4) . . ?
N4 C59 C60 179.4(7) . . ?
N5 C61 C62 179.0(5) . . ?

loop_
_geom_bond_atom_site_label_1
_geom_bond_atom_site_label_2
_geom_bond_distance
_geom_bond_site_symmetry_2
_geom_bond_publ_flag
W1 N1 1.7523(19) . ?
W1 O4 1.9336(16) . ?
W1 O2 1.9338(15) . ?
W1 O3 1.9657(15) . ?
W1 O1 1.9758(15) . ?
W1 N3 2.2610(18) . ?
N1 N2 1.333(3) . ?
N2 C1 1.429(3) . ?
N2 C7 1.452(3) . ?
C1 C2 1.393(3) . ?
C1 C6 1.395(3) . ?
C2 C3 1.390(4) . ?
C3 C4 1.375(4) . ?
C4 C5 1.386(4) . ?
C5 C6 1.390(4) . ?
C7 C8 1.386(3) . ?
C7 C12 1.387(3) . ?
C8 C9 1.393(4) . ?
C9 C10 1.378(4) . ?
C10 C11 1.395(4) . ?
C11 C12 1.390(4) . ?
O1 C13 1.366(3) . ?
O2 C24 1.372(3) . ?
O3 C35 1.369(3) . ?
O4 C46 1.370(3) . ?
C13 C18 1.400(3) . ?
C13 C14 1.403(3) . ?
C14 C15 1.399(3) . ?
C14 C56 1.523(3) . ?
C15 C16 1.398(3) . ?
C16 C17 1.392(3) . ?
C16 C19 1.538(3) . ?
C17 C18 1.391(3) . ?
C18 C23 1.520(3) . ?
C19 C22 1.515(4) . ?
C19 C20 1.528(5) . ?
C19 C21 1.535(4) . ?
C23 C25 1.523(3) . ?
C24 C25 1.393(3) . ?
C24 C29 1.402(3) . ?
C25 C26 1.396(3) . ?
C26 C27 1.393(3) . ?
C27 C28 1.402(3) . ?
C27 C30 1.530(3) . ?
C28 C29 1.392(3) . ?
C29 C34 1.523(3) . ?
C30 C33A 1.434(11) . ?
C30 C31 1.500(5) . ?
C30 C31A 1.546(12) . ?
C30 C32 1.550(5) . ?
C30 C33 1.555(6) . ?
C30 C32A 1.582(13) . ?
C34 C36 1.525(3) . ?
C35 C36 1.402(3) . ?
C35 C40 1.407(3) . ?
C36 C37 1.393(3) . ?
C37 C38 1.393(3) . ?
C38 C39 1.399(3) . ?
C38 C41 1.535(3) . ?
C39 C40 1.389(3) . ?
C40 C45 1.527(3) . ?
C41 C43 1.529(3) . ?
C41 C42 1.536(3) . ?
C41 C44 1.536(3) . ?
C45 C47 1.527(3) . ?
C46 C51 1.396(3) . ?
C46 C47 1.401(3) . ?
C47 C48 1.396(3) . ?
C48 C49 1.393(3) . ?
C49 C50 1.398(3) . ?
C49 C52 1.539(3) . ?
C50 C51 1.389(3) . ?
C51 C56 1.526(3) . ?
C52 C55 1.532(4) . ?
C52 C54 1.533(4) . ?
C52 C53 1.540(4) . ?
N3 C57 1.105(3) . ?
C57 C58 1.453(5) . ?
N4 C59 1.126(6) . ?
C59 C60 1.427(6) . ?
N5 C61 1.117(6) . ?
C61 C62 1.429(6) . ?
